data_4101947
loop_
_publ_author_name
'Pradip Bag'
'Mikhail E. Itkis'
'Sushanta K. Pal'
'Bruno Donnadieu'
'Fook S. Tham'
'Hyunsoo Park'
'John A. Schlueter'
'Theo Siegrist'
'Robert C. Haddon'

_publ_section_title
;
 Resonating Valence Bond and \s-Charge Density Wave Phases in a
 Benzannulated Phenalenyl Radical
;
_journal_name_full 'Journal of the American Chemical Society'
_journal_page_first 2684
_journal_page_last 2694
_journal_paper_doi 10.1021/ja908768a
_journal_volume 132
_journal_year 2010
_chemical_formula_sum 'C48 H32 B N2 O2'
_chemical_formula_weight 679.57
_chemical_name_systematic
; 
 ? 
;
_space_group_IT_number 13
_symmetry_cell_setting monoclinic
_symmetry_space_group_name_Hall '-P 2yc'
_symmetry_space_group_name_H-M 'P 1 2/c 1'
_atom_sites_solution_hydrogens geom
_atom_sites_solution_primary direct
_atom_sites_solution_secondary difmap
_audit_creation_method SHELXL-97
_cell_angle_alpha 90.00
_cell_angle_beta 99.1054(8)
_cell_angle_gamma 90.00
_cell_formula_units_Z 2
_cell_length_a 10.0913(5)
_cell_length_b 9.7249(5)
_cell_length_c 17.2789(8)
_cell_measurement_reflns_used 5531
_cell_measurement_temperature 250(2)
_cell_measurement_theta_max 31.14
_cell_measurement_theta_min 2.39
_cell_volume 1674.33(14)
_computing_cell_refinement 'Bruker SAINT'
_computing_data_collection 'Bruker APEX2'
_computing_data_reduction 'Bruker SAINT'
_computing_molecular_graphics 'Bruker SHELXTL'
_computing_publication_material 'Bruker SHELXTL'
_computing_structure_refinement 'SHELXL-97 (Sheldrick, 2008)'
_computing_structure_solution 'SHELXS-97 (Sheldrick, 2008)'
_diffrn_ambient_temperature 250(2)
_diffrn_measured_fraction_theta_full 1.000
_diffrn_measured_fraction_theta_max 1.000
_diffrn_measurement_device_type 'Bruker APEX-II CCD'
_diffrn_measurement_method '\f and \w scans'
_diffrn_radiation_monochromator graphite
_diffrn_radiation_source 'Normal-focus sealed tube'
_diffrn_radiation_type MoK\a
_diffrn_radiation_wavelength 0.71073
_diffrn_reflns_av_R_equivalents 0.0209
_diffrn_reflns_av_sigmaI/netI 0.0161
_diffrn_reflns_limit_h_max 13
_diffrn_reflns_limit_h_min -13
_diffrn_reflns_limit_k_max 12
_diffrn_reflns_limit_k_min -12
_diffrn_reflns_limit_l_max 23
_diffrn_reflns_limit_l_min -22
_diffrn_reflns_number 19728
_diffrn_reflns_theta_full 28.28
_diffrn_reflns_theta_max 28.28
_diffrn_reflns_theta_min 2.04
_exptl_absorpt_coefficient_mu 0.082
_exptl_absorpt_correction_T_max 0.9791
_exptl_absorpt_correction_T_min 0.9689
_exptl_absorpt_correction_type multi-scan
_exptl_absorpt_process_details 'Bruker SADABS'
_exptl_crystal_colour black
_exptl_crystal_density_diffrn 1.348
_exptl_crystal_density_meas ?
_exptl_crystal_density_method 'not measured'
_exptl_crystal_description 'prism frag'
_exptl_crystal_F_000 710
_exptl_crystal_size_max 0.39
_exptl_crystal_size_mid 0.35
_exptl_crystal_size_min 0.26
_refine_diff_density_max 0.235
_refine_diff_density_min -0.185
_refine_diff_density_rms 0.036
_refine_ls_extinction_method none
_refine_ls_goodness_of_fit_ref 1.089
_refine_ls_hydrogen_treatment constr
_refine_ls_matrix_type full
_refine_ls_number_parameters 262
_refine_ls_number_reflns 4164
_refine_ls_number_restraints 77
_refine_ls_restrained_S_all 1.080
_refine_ls_R_factor_all 0.0602
_refine_ls_R_factor_gt 0.0454
_refine_ls_shift/su_max 0.001
_refine_ls_shift/su_mean 0.000
_refine_ls_structure_factor_coef Fsqd
_refine_ls_weighting_details 'calc w=1/[\s^2^(Fo^2^)+(0.0699P)^2^+0.2525P] where P=(Fo^2^+2Fc^2^)/3'
_refine_ls_weighting_scheme calc
_refine_ls_wR_factor_gt 0.1293
_refine_ls_wR_factor_ref 0.1411
_reflns_number_gt 3142
_reflns_number_total 4164
_reflns_threshold_expression >2sigma(I)
_cod_data_source_file ja908768a_si_012.cif
_cod_data_source_block rh158_250k-p2c
_cod_depositor_comments
;
The following automatic conversions were performed:

'_exptl_crystal_density_meas' value 'not measured' was changed to '?'
- the value is perceived as not measured.

Automatic conversion script
Id: cif_fix_values 3008 2015-01-20 13:52:24Z robertas 
;
_cod_database_code 4101947

loop_
_symmetry_equiv_pos_as_xyz
'x, y, z'
'-x, y, -z+1/2'
'-x, -y, -z'
'x, -y, z-1/2'

loop_
_atom_site_label
_atom_site_type_symbol
_atom_site_fract_x
_atom_site_fract_y
_atom_site_fract_z
_atom_site_U_iso_or_equiv
_atom_site_adp_type
_atom_site_occupancy
_atom_site_symmetry_multiplicity
_atom_site_calc_flag
_atom_site_refinement_flags
_atom_site_disorder_assembly
_atom_site_disorder_group
B1 B 1.0000 0.7108(2) 0.2500 0.0363(4) Uani 1 2 d S . .
O1 O 1.09298(8) 0.62074(9) 0.21648(5) 0.0400(2) Uani 1 1 d . B .
C1 C 1.16097(16) 0.60752(16) -0.09731(8) 0.0528(4) Uani 1 1 d . . .
H1 H 1.2213 0.5453 -0.1146 0.063 Uiso 1 1 calc R . .
C2 C 1.08941(17) 0.69627(18) -0.15046(8) 0.0575(4) Uani 1 1 d . B .
H2 H 1.1021 0.6942 -0.2032 0.069 Uiso 1 1 calc R . .
C3 C 0.99972(16) 0.78773(16) -0.12726(8) 0.0517(3) Uani 1 1 d . . .
H3 H 0.9529 0.8488 -0.1640 0.062 Uiso 1 1 calc R A 1
C3A C 0.97754(18) 0.79085(17) -0.05011(10) 0.0394(4) Uani 0.906(5) 1 d PU B 1
C4 C 0.88653(16) 0.88434(17) -0.02372(9) 0.0420(4) Uani 0.906(5) 1 d PU B 1
H4 H 0.8377 0.9444 -0.0602 0.050 Uiso 0.906(5) 1 calc PR B 1
C5 C 0.8672(3) 0.8904(2) 0.05243(15) 0.0402(6) Uani 0.906(5) 1 d PU B 1
H5 H 0.8059 0.9545 0.0670 0.048 Uiso 0.906(5) 1 calc PR B 1
C3AD C 1.007(2) 0.8135(13) -0.0378(9) 0.0394(4) Uani 0.094(5) 1 d PDU B 2
C4D C 0.9447(10) 0.9386(9) -0.0061(8) 0.042(4) Uani 0.094(5) 1 d PDU . 2
H4D H 0.8693 0.9692 -0.0462 0.050 Uiso 0.094(5) 1 calc PR B 2
C5D C 0.889(3) 0.909(2) 0.0680(14) 0.055(8) Uani 0.094(5) 1 d PDU B 2
H5D H 0.8223 0.9647 0.0837 0.066 Uiso 0.094(5) 1 calc PR B 2
C6 C 0.93813(11) 0.80149(12) 0.11062(7) 0.0353(3) Uani 1 1 d D . .
C6A C 1.03270(11) 0.70649(12) 0.08645(7) 0.0345(3) Uani 1 1 d . B .
C7 C 1.10538(11) 0.61808(12) 0.14091(7) 0.0335(3) Uani 1 1 d . . .
C7A C 1.19991(11) 0.52168(12) 0.11843(7) 0.0357(3) Uani 1 1 d . B .
C8 C 1.27348(13) 0.43372(14) 0.17441(8) 0.0428(3) Uani 1 1 d . . .
H8 H 1.2588 0.4365 0.2268 0.051 Uiso 1 1 calc R B .
C9 C 1.36642(15) 0.34400(15) 0.15295(9) 0.0530(4) Uani 1 1 d . B .
H9 H 1.4145 0.2852 0.1905 0.064 Uiso 1 1 calc R . .
C10 C 1.38927(16) 0.34035(16) 0.07555(10) 0.0570(4) Uani 1 1 d . . .
H10 H 1.4540 0.2800 0.0612 0.068 Uiso 1 1 calc R B .
C11 C 1.31800(15) 0.42416(15) 0.02035(9) 0.0511(3) Uani 1 1 d . B .
H11 H 1.3342 0.4196 -0.0317 0.061 Uiso 1 1 calc R . .
C11A C 1.22117(12) 0.51680(13) 0.03941(7) 0.0390(3) Uani 1 1 d . . .
C11B C 1.14588(13) 0.60788(13) -0.01820(7) 0.0397(3) Uani 1 1 d . B .
C11C C 1.05332(12) 0.70162(12) 0.00616(7) 0.0369(3) Uani 1 1 d D . .
N1 N 0.91911(9) 0.80079(11) 0.18659(6) 0.0376(2) Uani 1 1 d . B .
C12 C 0.82366(12) 0.89829(14) 0.21244(8) 0.0430(3) Uani 1 1 d . . .
H12A H 0.8492 0.9917 0.1994 0.052 Uiso 1 1 calc R B .
H12B H 0.8314 0.8927 0.2696 0.052 Uiso 1 1 calc R . .
C13 C 0.67841(12) 0.87476(14) 0.17678(8) 0.0422(3) Uani 1 1 d . B .
C14 C 0.59668(16) 0.98419(18) 0.15010(14) 0.0805(6) Uani 1 1 d . . .
H14 H 0.6308 1.0743 0.1549 0.097 Uiso 1 1 calc R B .
C15 C 0.46381(17) 0.9617(2) 0.11614(16) 0.0986(8) Uani 1 1 d . B .
H15 H 0.4091 1.0367 0.0976 0.118 Uiso 1 1 calc R . .
C16 C 0.41260(15) 0.83178(19) 0.10954(12) 0.0698(5) Uani 1 1 d . . .
H16 H 0.3227 0.8170 0.0870 0.084 Uiso 1 1 calc R B .
C17 C 0.49298(15) 0.72326(17) 0.13602(10) 0.0590(4) Uani 1 1 d . B .
H17 H 0.4583 0.6334 0.1313 0.071 Uiso 1 1 calc R . .
C18 C 0.62487(13) 0.74436(15) 0.16970(9) 0.0489(3) Uani 1 1 d . . .
H18 H 0.6788 0.6687 0.1880 0.059 Uiso 1 1 calc R B .

loop_
_atom_site_aniso_label
_atom_site_aniso_U_11
_atom_site_aniso_U_22
_atom_site_aniso_U_33
_atom_site_aniso_U_23
_atom_site_aniso_U_13
_atom_site_aniso_U_12
B1 0.0311(9) 0.0453(10) 0.0328(9) 0.000 0.0053(7) 0.000
O1 0.0377(4) 0.0485(5) 0.0337(5) 0.0036(4) 0.0056(3) 0.0063(4)
C1 0.0617(9) 0.0576(9) 0.0403(7) -0.0046(6) 0.0124(6) 0.0020(7)
C2 0.0729(10) 0.0669(10) 0.0334(7) 0.0014(6) 0.0104(7) -0.0025(8)
C3 0.0618(8) 0.0526(8) 0.0388(7) 0.0088(6) 0.0023(6) -0.0046(7)
C3A 0.0399(9) 0.0406(8) 0.0356(8) 0.0028(6) -0.0001(6) -0.0100(6)
C4 0.0395(8) 0.0415(8) 0.0418(8) 0.0087(6) -0.0038(6) -0.0038(6)
C5 0.0339(9) 0.0385(9) 0.0466(11) 0.0039(9) 0.0016(8) 0.0015(8)
C3AD 0.0399(9) 0.0406(8) 0.0356(8) 0.0028(6) -0.0001(6) -0.0100(6)
C4D 0.044(8) 0.041(7) 0.035(6) 0.002(5) -0.008(5) 0.006(6)
C5D 0.057(14) 0.061(13) 0.052(11) -0.009(9) 0.026(11) -0.014(10)
C6 0.0290(5) 0.0382(6) 0.0378(6) 0.0022(5) 0.0029(4) -0.0045(4)
C6A 0.0304(5) 0.0372(6) 0.0356(6) 0.0019(5) 0.0044(4) -0.0042(4)
C7 0.0298(5) 0.0385(6) 0.0321(6) 0.0003(5) 0.0048(4) -0.0045(4)
C7A 0.0317(5) 0.0368(6) 0.0383(6) -0.0010(5) 0.0043(5) -0.0039(5)
C8 0.0419(7) 0.0435(7) 0.0419(7) -0.0007(5) 0.0035(5) 0.0024(5)
C9 0.0518(8) 0.0475(8) 0.0569(9) 0.0010(6) 0.0002(6) 0.0112(6)
C10 0.0582(9) 0.0526(8) 0.0613(9) -0.0074(7) 0.0128(7) 0.0155(7)
C11 0.0562(8) 0.0511(8) 0.0478(8) -0.0067(6) 0.0137(6) 0.0056(6)
C11A 0.0380(6) 0.0396(6) 0.0398(7) -0.0046(5) 0.0069(5) -0.0041(5)
C11B 0.0418(6) 0.0412(6) 0.0363(6) -0.0022(5) 0.0065(5) -0.0069(5)
C11C 0.0370(6) 0.0384(6) 0.0347(6) 0.0018(5) 0.0042(5) -0.0073(5)
N1 0.0287(5) 0.0444(6) 0.0395(6) -0.0002(4) 0.0044(4) 0.0017(4)
C12 0.0342(6) 0.0460(7) 0.0483(7) -0.0060(6) 0.0049(5) 0.0015(5)
C13 0.0315(6) 0.0446(7) 0.0512(8) -0.0029(6) 0.0088(5) 0.0010(5)
C14 0.0409(8) 0.0446(9) 0.150(2) -0.0005(10) -0.0054(10) 0.0028(7)
C15 0.0420(9) 0.0613(11) 0.181(3) 0.0068(13) -0.0160(11) 0.0107(8)
C16 0.0321(7) 0.0693(11) 0.1041(14) -0.0042(9) -0.0012(8) -0.0031(7)
C17 0.0420(7) 0.0542(9) 0.0807(11) -0.0049(8) 0.0089(7) -0.0102(6)
C18 0.0395(7) 0.0465(7) 0.0601(9) 0.0013(6) 0.0064(6) -0.0005(6)

loop_
_atom_type_symbol
_atom_type_description
_atom_type_scat_dispersion_real
_atom_type_scat_dispersion_imag
_atom_type_scat_source
C C 0.0033 0.0016 'International Tables Vol C Tables 4.2.6.8 and 6.1.1.4'
H H 0.0000 0.0000 'International Tables Vol C Tables 4.2.6.8 and 6.1.1.4'
B B 0.0013 0.0007 'International Tables Vol C Tables 4.2.6.8 and 6.1.1.4'
N N 0.0061 0.0033 'International Tables Vol C Tables 4.2.6.8 and 6.1.1.4'
O O 0.0106 0.0060 'International Tables Vol C Tables 4.2.6.8 and 6.1.1.4'

loop_
_geom_angle_atom_site_label_1
_geom_angle_atom_site_label_2
_geom_angle_atom_site_label_3
_geom_angle
_geom_angle_site_symmetry_1
_geom_angle_site_symmetry_3
_geom_angle_publ_flag
O1 B1 O1 106.73(15) 2_755 . ?
O1 B1 N1 111.09(5) 2_755 2_755 ?
O1 B1 N1 108.74(5) . 2_755 ?
O1 B1 N1 108.74(5) 2_755 . ?
O1 B1 N1 111.09(5) . . ?
N1 B1 N1 110.39(15) 2_755 . ?
C7 O1 B1 124.31(8) . . ?
C2 C1 C11B 121.53(14) . . ?
C2 C1 H1 119.2 . . ?
C11B C1 H1 119.2 . . ?
C3 C2 C1 120.74(14) . . ?
C3 C2 H2 119.6 . . ?
C1 C2 H2 119.6 . . ?
C2 C3 C3A 120.59(14) . . ?
C2 C3 C3AD 117.7(5) . . ?
C3A C3 C3AD 14.3(8) . . ?
C2 C3 H3 119.7 . . ?
C3A C3 H3 119.7 . . ?
C3AD C3 H3 120.6 . . ?
C3 C3A C4 122.31(14) . . ?
C3 C3A C11C 119.33(15) . . ?
C4 C3A C11C 118.29(15) . . ?
C5 C4 C3A 122.54(14) . . ?
C5 C4 H4 118.7 . . ?
C3A C4 H4 118.7 . . ?
C4 C5 C6 121.38(17) . . ?
C4 C5 H5 119.3 . . ?
C6 C5 H5 119.3 . . ?
C11C C3AD C4D 124.4(12) . . ?
C11C C3AD C3 112.5(9) . . ?
C4D C3AD C3 122.2(8) . . ?
C5D C4D C3AD 112.7(13) . . ?
C5D C4D C4D 111.7(17) . 3_775 ?
C3AD C4D C4D 108.8(12) . 3_775 ?
C5D C4D H4D 107.8 . . ?
C3AD C4D H4D 107.8 . . ?
C4D C4D H4D 107.8 3_775 . ?
C6 C5D C4D 117.9(13) . . ?
C6 C5D H5D 121.0 . . ?
C4D C5D H5D 121.0 . . ?
C5D C6 N1 116.4(9) . . ?
C5D C6 C5 14.8(17) . . ?
N1 C6 C5 123.49(14) . . ?
C5D C6 C6A 123.4(8) . . ?
N1 C6 C6A 118.70(10) . . ?
C5 C6 C6A 117.80(14) . . ?
C7 C6A C11C 119.38(11) . . ?
C7 C6A C6 120.19(11) . . ?
C11C C6A C6 120.43(11) . . ?
O1 C7 C6A 121.93(11) . . ?
O1 C7 C7A 116.62(10) . . ?
C6A C7 C7A 121.43(11) . . ?
C8 C7A C11A 119.81(11) . . ?
C8 C7A C7 120.72(11) . . ?
C11A C7A C7 119.46(11) . . ?
C9 C8 C7A 120.49(13) . . ?
C9 C8 H8 119.8 . . ?
C7A C8 H8 119.8 . . ?
C8 C9 C10 119.93(13) . . ?
C8 C9 H9 120.0 . . ?
C10 C9 H9 120.0 . . ?
C11 C10 C9 120.34(13) . . ?
C11 C10 H10 119.8 . . ?
C9 C10 H10 119.8 . . ?
C10 C11 C11A 121.75(13) . . ?
C10 C11 H11 119.1 . . ?
C11A C11 H11 119.1 . . ?
C11 C11A C7A 117.66(12) . . ?
C11 C11A C11B 122.50(12) . . ?
C7A C11A C11B 119.83(11) . . ?
C1 C11B C11C 118.09(12) . . ?
C1 C11B C11A 122.80(12) . . ?
C11C C11B C11A 119.11(11) . . ?
C3AD C11C C11B 122.0(8) . . ?
C3AD C11C C3A 16.3(8) . . ?
C11B C11C C3A 119.67(13) . . ?
C3AD C11C C6A 115.0(7) . . ?
C11B C11C C6A 120.78(11) . . ?
C3A C11C C6A 119.53(12) . . ?
C6 N1 C12 119.37(10) . . ?
C6 N1 B1 123.63(9) . . ?
C12 N1 B1 116.82(9) . . ?
N1 C12 C13 114.65(10) . . ?
N1 C12 H12A 108.6 . . ?
C13 C12 H12A 108.6 . . ?
N1 C12 H12B 108.6 . . ?
C13 C12 H12B 108.6 . . ?
H12A C12 H12B 107.6 . . ?
C18 C13 C14 118.38(13) . . ?
C18 C13 C12 121.09(12) . . ?
C14 C13 C12 120.53(12) . . ?
C13 C14 C15 120.28(16) . . ?
C13 C14 H14 119.9 . . ?
C15 C14 H14 119.9 . . ?
C16 C15 C14 120.50(17) . . ?
C16 C15 H15 119.8 . . ?
C14 C15 H15 119.8 . . ?
C15 C16 C17 119.43(15) . . ?
C15 C16 H16 120.3 . . ?
C17 C16 H16 120.3 . . ?
C16 C17 C18 120.55(14) . . ?
C16 C17 H17 119.7 . . ?
C18 C17 H17 119.7 . . ?
C13 C18 C17 120.87(13) . . ?
C13 C18 H18 119.6 . . ?
C17 C18 H18 119.6 . . ?

loop_
_geom_bond_atom_site_label_1
_geom_bond_atom_site_label_2
_geom_bond_distance
_geom_bond_site_symmetry_2
_geom_bond_publ_flag
B1 O1 1.4682(15) 2_755 ?
B1 O1 1.4682(15) . ?
B1 N1 1.5327(15) 2_755 ?
B1 N1 1.5327(15) . ?
O1 C7 1.3315(14) . ?
C1 C2 1.378(2) . ?
C1 C11B 1.3991(19) . ?
C1 H1 0.9400 . ?
C2 C3 1.373(2) . ?
C2 H2 0.9400 . ?
C3 C3A 1.387(2) . ?
C3 C3AD 1.556(17) . ?
C3 H3 0.9400 . ?
C3A C4 1.418(2) . ?
C3A C11C 1.431(2) . ?
C4 C5 1.362(3) . ?
C4 H4 0.9400 . ?
C5 C6 1.430(2) . ?
C5 H5 0.9400 . ?
C3AD C11C 1.366(9) . ?
C3AD C4D 1.512(10) . ?
C4D C5D 1.504(10) . ?
C4D C4D 1.625(10) 3_775 ?
C4D H4D 0.9900 . ?
C5D C6 1.327(10) . ?
C5D H5D 0.9400 . ?
C6 N1 1.3564(15) . ?
C6 C6A 1.4370(17) . ?
C6A C7 1.3943(16) . ?
C6A C11C 1.4357(17) . ?
C7 C7A 1.4343(17) . ?
C7A C8 1.4112(18) . ?
C7A C11A 1.4159(17) . ?
C8 C9 1.3741(19) . ?
C8 H8 0.9400 . ?
C9 C10 1.393(2) . ?
C9 H9 0.9400 . ?
C10 C11 1.369(2) . ?
C10 H10 0.9400 . ?
C11 C11A 1.4060(18) . ?
C11 H11 0.9400 . ?
C11A C11B 1.4538(18) . ?
C11B C11C 1.4161(18) . ?
N1 C12 1.4706(16) . ?
C12 C13 1.5148(17) . ?
C12 H12A 0.9800 . ?
C12 H12B 0.9800 . ?
C13 C18 1.3762(19) . ?
C13 C14 1.380(2) . ?
C14 C15 1.393(2) . ?
C14 H14 0.9400 . ?
C15 C16 1.363(3) . ?
C15 H15 0.9400 . ?
C16 C17 1.365(2) . ?
C16 H16 0.9400 . ?
C17 C18 1.381(2) . ?
C17 H17 0.9400 . ?
C18 H18 0.9400 . ?

loop_
_geom_torsion_atom_site_label_1
_geom_torsion_atom_site_label_2
_geom_torsion_atom_site_label_3
_geom_torsion_atom_site_label_4
_geom_torsion
_geom_torsion_site_symmetry_1
_geom_torsion_site_symmetry_2
_geom_torsion_site_symmetry_3
_geom_torsion_site_symmetry_4
_geom_torsion_publ_flag
O1 B1 O1 C7 118.56(11) 2_755 . . . ?
N1 B1 O1 C7 -121.52(10) 2_755 . . . ?
N1 B1 O1 C7 0.16(16) . . . . ?
C11B C1 C2 C3 -0.5(2) . . . . ?
C1 C2 C3 C3A -1.2(3) . . . . ?
C1 C2 C3 C3AD 14.8(8) . . . . ?
C2 C3 C3A C4 179.55(14) . . . . ?
C3AD C3 C3A C4 97.4(17) . . . . ?
C2 C3 C3A C11C 2.6(2) . . . . ?
C3AD C3 C3A C11C -79.5(17) . . . . ?
C3 C3A C4 C5 -178.1(2) . . . . ?
C11C C3A C4 C5 -1.2(3) . . . . ?
C3A C4 C5 C6 -0.2(4) . . . . ?
C2 C3 C3AD C11C -29.2(17) . . . . ?
C3A C3 C3AD C11C 76.5(16) . . . . ?
C2 C3 C3AD C4D 161.6(11) . . . . ?
C3A C3 C3AD C4D -93(2) . . . . ?
C11C C3AD C4D C5D -22(3) . . . . ?
C3 C3AD C4D C5D 145.5(18) . . . . ?
C11C C3AD C4D C4D 102(2) . . . 3_775 ?
C3 C3AD C4D C4D -90.0(18) . . . 3_775 ?
C3AD C4D C5D C6 23(3) . . . . ?
C4D C4D C5D C6 -100(3) 3_775 . . . ?
C4D C5D C6 N1 160.4(17) . . . . ?
C4D C5D C6 C5 -77(3) . . . . ?
C4D C5D C6 C6A -5(4) . . . . ?
C4 C5 C6 C5D 117(4) . . . . ?
C4 C5 C6 N1 -177.85(18) . . . . ?
C4 C5 C6 C6A 1.0(3) . . . . ?
C5D C6 C6A C7 163.6(19) . . . . ?
N1 C6 C6A C7 -1.54(17) . . . . ?
C5 C6 C6A C7 179.52(17) . . . . ?
C5D C6 C6A C11C -16.4(19) . . . . ?
N1 C6 C6A C11C 178.46(10) . . . . ?
C5 C6 C6A C11C -0.5(2) . . . . ?
B1 O1 C7 C6A 2.45(17) . . . . ?
B1 O1 C7 C7A -178.99(11) . . . . ?
C11C C6A C7 O1 178.14(10) . . . . ?
C6 C6A C7 O1 -1.86(17) . . . . ?
C11C C6A C7 C7A -0.34(17) . . . . ?
C6 C6A C7 C7A 179.66(10) . . . . ?
O1 C7 C7A C8 0.90(17) . . . . ?
C6A C7 C7A C8 179.46(11) . . . . ?
O1 C7 C7A C11A -177.93(10) . . . . ?
C6A C7 C7A C11A 0.64(17) . . . . ?
C11A C7A C8 C9 0.50(19) . . . . ?
C7 C7A C8 C9 -178.33(11) . . . . ?
C7A C8 C9 C10 0.5(2) . . . . ?
C8 C9 C10 C11 -1.1(2) . . . . ?
C9 C10 C11 C11A 0.6(2) . . . . ?
C10 C11 C11A C7A 0.4(2) . . . . ?
C10 C11 C11A C11B 179.13(13) . . . . ?
C8 C7A C11A C11 -0.97(18) . . . . ?
C7 C7A C11A C11 177.87(11) . . . . ?
C8 C7A C11A C11B -179.69(11) . . . . ?
C7 C7A C11A C11B -0.85(17) . . . . ?
C2 C1 C11B C11C 0.6(2) . . . . ?
C2 C1 C11B C11A -179.19(13) . . . . ?
C11 C11A C11B C1 2.0(2) . . . . ?
C7A C11A C11B C1 -179.37(12) . . . . ?
C11 C11A C11B C11C -177.85(12) . . . . ?
C7A C11A C11B C11C 0.80(18) . . . . ?
C4D C3AD C11C C11B -160.2(11) . . . . ?
C3 C3AD C11C C11B 30.9(17) . . . . ?
C4D C3AD C11C C3A 113(4) . . . . ?
C3 C3AD C11C C3A -56(2) . . . . ?
C4D C3AD C11C C6A 3(2) . . . . ?
C3 C3AD C11C C6A -165.9(8) . . . . ?
C1 C11B C11C C3AD -18.0(10) . . . . ?
C11A C11B C11C C3AD 161.8(10) . . . . ?
C1 C11B C11C C3A 0.81(19) . . . . ?
C11A C11B C11C C3A -179.35(12) . . . . ?
C1 C11B C11C C6A 179.65(11) . . . . ?
C11A C11B C11C C6A -0.52(17) . . . . ?
C3 C3A C11C C3AD 101(3) . . . . ?
C4 C3A C11C C3AD -76(3) . . . . ?
C3 C3A C11C C11B -2.4(2) . . . . ?
C4 C3A C11C C11B -179.47(12) . . . . ?
C3 C3A C11C C6A 178.71(13) . . . . ?
C4 C3A C11C C6A 1.7(2) . . . . ?
C7 C6A C11C C3AD -163.2(10) . . . . ?
C6 C6A C11C C3AD 16.8(10) . . . . ?
C7 C6A C11C C11B 0.29(17) . . . . ?
C6 C6A C11C C11B -179.71(11) . . . . ?
C7 C6A C11C C3A 179.13(12) . . . . ?
C6 C6A C11C C3A -0.88(18) . . . . ?
C5D C6 N1 C12 13.2(17) . . . . ?
C5 C6 N1 C12 -1.7(2) . . . . ?
C6A C6 N1 C12 179.40(10) . . . . ?
C5D C6 N1 B1 -161.8(17) . . . . ?
C5 C6 N1 B1 -176.78(18) . . . . ?
C6A C6 N1 B1 4.36(17) . . . . ?
O1 B1 N1 C6 -120.83(10) 2_755 . . . ?
O1 B1 N1 C6 -3.65(17) . . . . ?
N1 B1 N1 C6 117.06(11) 2_755 . . . ?
O1 B1 N1 C12 64.01(14) 2_755 . . . ?
O1 B1 N1 C12 -178.81(10) . . . . ?
N1 B1 N1 C12 -58.10(8) 2_755 . . . ?
C6 N1 C12 C13 66.05(15) . . . . ?
B1 N1 C12 C13 -118.57(13) . . . . ?
N1 C12 C13 C18 42.95(18) . . . . ?
N1 C12 C13 C14 -136.65(16) . . . . ?
C18 C13 C14 C15 -0.7(3) . . . . ?
C12 C13 C14 C15 178.9(2) . . . . ?
C13 C14 C15 C16 0.6(4) . . . . ?
C14 C15 C16 C17 -0.5(4) . . . . ?
C15 C16 C17 C18 0.4(3) . . . . ?
C14 C13 C18 C17 0.6(2) . . . . ?
C12 C13 C18 C17 -178.97(13) . . . . ?
C16 C17 C18 C13 -0.5(3) . . . . ?
